data_7222430
loop_
_publ_author_name
'Gottschilch, Michael'
'Gourdon, Olivier'
'Persson, Joerg'
'de la Cruz, Clarina'
'Petricek, Vaclav'
'Brueckel, Thomas'

_publ_section_title
;
 Study of the antiferromagnetism of Mn5Si3: an inverse magnetocaloric
 effect material
;
_journal_issue 30
_journal_name_full 'Journal of Materials Chemistry'
_journal_page_first 15275
_journal_paper_doi 10.1039/c2jm00154c
_journal_volume 22
_journal_year 2012
_chemical_absolute_configuration .
_chemical_formula_sum 'Mn5 Si3'
_chemical_formula_weight 358.9
_chemical_name_systematic ' ?'
_space_group_IT_number 63
_space_group_ssg_name Ccmm1(0\b0)00ss
_symmetry_cell_setting orthorhombic
_symmetry_space_group_name_Hall '-C 2c 2c'
_symmetry_space_group_name_H-M 'C c m m'
_cell_angle_alpha 90
_cell_angle_beta 90
_cell_angle_gamma 90
_cell_formula_units_Z 2
_cell_length_a 6.90198(6)
_cell_length_b 11.90062(11)
_cell_length_c 4.79640(4)
_cell_measurement_temperature 90
_cell_modulation_dimension 1
_cell_volume 393.966(6)
_diffrn_ambient_temperature 90
_diffrn_radiation_type neutron
_diffrn_radiation_wavelength -1
_exptl_absorpt_coefficient_mu 0
_exptl_crystal_density_diffrn 3.0249
_exptl_crystal_F_000 668
_pd_instr_location ' ?'
_pd_meas_2theta_range_max 72.793
_pd_meas_2theta_range_min 7.006
_pd_meas_number_of_points 2343
_pd_proc_2theta_range_max 72.793
_pd_proc_2theta_range_min 7.006
_pd_proc_ls_background_function '10 Legendre polynoms'
_pd_proc_ls_pref_orient_corr none
_pd_proc_ls_profile_function Gaussian
_pd_proc_ls_prof_R_factor 0.0326
_pd_proc_ls_prof_wR_expected 0.0069
_pd_proc_ls_prof_wR_factor 0.0335
_refine_ls_number_constraints 0
_refine_ls_number_parameters 51
_refine_ls_number_restraints 0
_refine_ls_shift/su_max 0.0457
_refine_ls_shift/su_mean 0.0060
_refine_ls_weighting_scheme sigma
_cod_data_source_file c2jm00154c.txt
_cod_data_source_block Ig
_cod_database_code 7222430
_jana_cell_commen_supercell_matrix_1_1 1
_jana_cell_commen_supercell_matrix_1_2 0
_jana_cell_commen_supercell_matrix_1_3 0
_jana_cell_commen_supercell_matrix_2_1 0
_jana_cell_commen_supercell_matrix_2_2 1
_jana_cell_commen_supercell_matrix_2_3 0
_jana_cell_commen_supercell_matrix_3_1 0
_jana_cell_commen_supercell_matrix_3_2 0
_jana_cell_commen_supercell_matrix_3_3 1
_jana_cell_commen_t_section_1 0

loop_
_space_group_symop_id
_space_group_symop_operation_xyz
1 x,y,z
2 -x,-y,z+0.5
3 -x,y,-z
4 x,-y,-z+0.5
5 x+0.5,y+0.5,z
6 -x+0.5,-y+0.5,z+0.5
7 -x+0.5,y+0.5,-z
8 x+0.5,-y+0.5,-z+0.5
9 -x,-y,-z
10 x,y,-z+0.5
11 x,-y,z
12 -x,y,z+0.5
13 -x+0.5,-y+0.5,-z
14 x+0.5,y+0.5,-z+0.5
15 x+0.5,-y+0.5,z
16 -x+0.5,y+0.5,z+0.5

loop_
_space_group_symop_ssg_id
_space_group_symop_ssg_operation_algebraic
1 x1,x2,x3,x4
2 -x1,-x2,x3+1/2,-x4+1/2
3 -x1,x2,-x3,x4+1/2
4 x1,-x2,-x3+1/2,-x4
5 -x1,-x2,-x3,-x4
6 x1,x2,-x3+1/2,x4+1/2
7 x1,-x2,x3,-x4+1/2
8 -x1,x2,x3+1/2,x4
9 x1+1/2,x2+1/2,x3,x4
10 -x1+1/2,-x2+1/2,x3+1/2,-x4+1/2
11 -x1+1/2,x2+1/2,-x3,x4+1/2
12 x1+1/2,-x2+1/2,-x3+1/2,-x4
13 -x1+1/2,-x2+1/2,-x3,-x4
14 x1+1/2,x2+1/2,-x3+1/2,x4+1/2
15 x1+1/2,-x2+1/2,x3,-x4+1/2
16 -x1+1/2,x2+1/2,x3+1/2,x4

loop_
_atom_site_label
_atom_site_type_symbol
_atom_site_fract_x
_atom_site_fract_y
_atom_site_fract_z
_atom_site_adp_type
_atom_site_U_iso_or_equiv
_atom_site_symmetry_multiplicity
_atom_site_occupancy
_atom_site_calc_flag
_atom_site_refinement_flags
_atom_site_disorder_assembly
_atom_site_disorder_group
Mn1 Mn 0 0.33255(11) 0 Uiso 0.00175(10) 8 1 d . . .
Mn21 Mn 0.2627(2) 0.5 0.25 Uiso 0.0021(2) 4 1 d . . .
Mn22 Mn 0.61700(17) 0.61727(9) 0.25 Uiso 0.00217(14) 8 1 d . . .
Si1 Si 0.0991(2) 0.5 -0.25 Uiso 0.0027(2) 4 1 d . . .
Si2 Si -0.29937(16) 0.30010(9) -0.25 Uiso 0.00266(13) 8 1 d . . .

loop_
_atom_type_symbol
_atom_type_scat_length_neutron
_atom_type_scat_source
Mn -3.730 International_Tables_Vol_C
Si 4.149 International_Tables_Vol_C

loop_
_cell_wave_vector_seq_id
_cell_wave_vector_x
_cell_wave_vector_y
_cell_wave_vector_z
1 0.000000 1.000000 0.000000
